data_7049516
loop_
_publ_author_name
'Bartalucci, Niccol\`o'
'Marchetti, Fabio'
'Zacchini, Stefano'
'Pampaloni, Guido'

_publ_section_title
;
 Decarbonylation of phenylacetic acids by high valent transition metal
 halides.
;
_journal_issue 17
_journal_name_full 'Dalton transactions (Cambridge, England : 2003)'
_journal_page_first 5725
_journal_page_last 5734
_journal_paper_doi 10.1039/c9dt00551j
_journal_volume 48
_journal_year 2019
_chemical_formula_sum 'C16 H15 Br O2'
_chemical_formula_weight 319.19
_space_group_crystal_system orthorhombic
_space_group_IT_number 56
_space_group_name_Hall '-P 2ab 2ac'
_space_group_name_H-M_alt 'P c c n'
_symmetry_space_group_name_Hall '-P 2ab 2ac'
_symmetry_space_group_name_H-M 'P c c n'
_atom_sites_solution_hydrogens geom
_audit_creation_method SHELXL-2014/7
_audit_update_record
;
2019-01-18 deposited with the CCDC.    2019-03-27 downloaded from the CCDC.
;
_cell_angle_alpha 90
_cell_angle_beta 90
_cell_angle_gamma 90
_cell_formula_units_Z 8
_cell_length_a 14.500(3)
_cell_length_b 26.776(6)
_cell_length_c 7.1309(15)
_cell_measurement_reflns_used 6615
_cell_measurement_temperature 100(2)
_cell_measurement_theta_max 26.6555
_cell_measurement_theta_min 2.680
_cell_volume 2768.6(10)
_computing_cell_refinement 'APEX3 (Bruker AXS, 2015)'
_computing_data_collection 'APEX3 (Bruker AXS, 2015)'
_computing_data_reduction 'SAINT (Bruker AXS, 2015)'
_computing_molecular_graphics 'ORTEPIII (Johnson, 1996)'
_computing_publication_material 'XCIF 2014/2 (Bruker AXS, 2014)'
_computing_structure_refinement 'SHELXL-2014/7 (Sheldrick, 2014)'
_computing_structure_solution 'SHELXT (Sheldrick, 2015)'
_diffrn_ambient_temperature 100(2)
_diffrn_measured_fraction_theta_full 1.000
_diffrn_measured_fraction_theta_max 1.000
_diffrn_measurement_device_type 'PHOTON100 area detector'
_diffrn_measurement_method 'phi and omega scans'
_diffrn_radiation_monochromator graphite
_diffrn_radiation_source 'fine-focus sealed tube'
_diffrn_radiation_type MoK\a
_diffrn_radiation_wavelength 0.71073
_diffrn_reflns_av_R_equivalents 0.0841
_diffrn_reflns_av_unetI/netI 0.0466
_diffrn_reflns_Laue_measured_fraction_full 1.000
_diffrn_reflns_Laue_measured_fraction_max 1.000
_diffrn_reflns_limit_h_max 17
_diffrn_reflns_limit_h_min -16
_diffrn_reflns_limit_k_max 31
_diffrn_reflns_limit_k_min -31
_diffrn_reflns_limit_l_max 7
_diffrn_reflns_limit_l_min -8
_diffrn_reflns_number 17881
_diffrn_reflns_point_group_measured_fraction_full 1.000
_diffrn_reflns_point_group_measured_fraction_max 1.000
_diffrn_reflns_theta_full 24.997
_diffrn_reflns_theta_max 24.997
_diffrn_reflns_theta_min 1.597
_exptl_absorpt_coefficient_mu 2.964
_exptl_absorpt_correction_T_max 0.7454
_exptl_absorpt_correction_T_min 0.3753
_exptl_absorpt_correction_type empirical
_exptl_absorpt_process_details
; 
 Data were corrected for Lorentz polarization and absorption
 effects (empirical absorption correction SADABS).
 R(int) =  0.1458 (selected reflections only, before parameter refinement)
 R(int) =  0.0840(selected reflections only, after parameter refinement)
;
_exptl_crystal_colour 'pale blue-green'
_exptl_crystal_density_diffrn 1.532
_exptl_crystal_description plate
_exptl_crystal_F_000 1296
_exptl_crystal_size_max 0.140
_exptl_crystal_size_mid 0.130
_exptl_crystal_size_min 0.090
_refine_diff_density_max 0.867
_refine_diff_density_min -0.805
_refine_diff_density_rms 0.115
_refine_ls_extinction_method none
_refine_ls_goodness_of_fit_ref 1.247
_refine_ls_hydrogen_treatment constr
_refine_ls_matrix_type full
_refine_ls_number_parameters 173
_refine_ls_number_reflns 2442
_refine_ls_number_restraints 24
_refine_ls_restrained_S_all 1.244
_refine_ls_R_factor_all 0.0697
_refine_ls_R_factor_gt 0.0590
_refine_ls_shift/su_max 0.001
_refine_ls_shift/su_mean 0.000
_refine_ls_structure_factor_coef Fsqd
_refine_ls_weighting_details 'w=1/[\s^2^(Fo^2^)+(0.0318P)^2^+14.1475P] where P=(Fo^2^+2Fc^2^)/3'
_refine_ls_weighting_scheme calc
_refine_ls_wR_factor_gt 0.1242
_refine_ls_wR_factor_ref 0.1285
_reflns_Friedel_coverage 0.000
_reflns_number_gt 2088
_reflns_number_total 2442
_reflns_threshold_expression 'I > 2\s(I)'
_cod_data_source_file c9dt00551j2.cif
_cod_data_source_block A1
_cod_depositor_comments 'Adding full bibliography for 7049514--7049520.cif.'
_cod_database_code 7049516
_shelx_shelxl_version_number 2014/7
_shelx_space_group_comment
;
The symmetry employed for this shelxl refinement is uniquely defined
by the following loop, which should always be used as a source of
symmetry information in preference to the above space-group names.
They are only intended as comments.
;
_shelx_estimated_absorpt_t_min 0.682
_shelx_estimated_absorpt_t_max 0.776

loop_
_space_group_symop_operation_xyz
'x, y, z'
'-x+1/2, -y+1/2, z'
'-x, y+1/2, -z+1/2'
'x+1/2, -y, -z+1/2'
'-x, -y, -z'
'x-1/2, y-1/2, -z'
'x, -y-1/2, z-1/2'
'-x-1/2, y, z-1/2'

loop_
_atom_site_label
_atom_site_type_symbol
_atom_site_fract_x
_atom_site_fract_y
_atom_site_fract_z
_atom_site_U_iso_or_equiv
_atom_site_adp_type
_atom_site_occupancy
_atom_site_site_symmetry_order
_atom_site_calc_flag
_atom_site_refinement_flags_posn
_atom_site_refinement_flags_adp
Br1 Br 0.65986(4) 0.55153(2) 0.73759(7) 0.01828(19) Uani 1 1 d . .
C1 C 0.5095(3) 0.55895(17) 0.1488(6) 0.0080(10) Uani 1 1 d . U
C2 C 0.5241(3) 0.60887(18) 0.2515(7) 0.0116(10) Uani 1 1 d . .
C3 C 0.5951(3) 0.60130(19) 0.4111(7) 0.0108(11) Uani 1 1 d . .
H3A H 0.6503 0.5844 0.3598 0.013 Uiso 1 1 calc R U
H3B H 0.6146 0.6344 0.4590 0.013 Uiso 1 1 calc R U
C4 C 0.5571(3) 0.5706(2) 0.5728(7) 0.0123(11) Uani 1 1 d . U
H4A H 0.5261 0.5403 0.5240 0.015 Uiso 1 1 calc R U
H4B H 0.5112 0.5904 0.6439 0.015 Uiso 1 1 calc R U
C5 C 0.5607(3) 0.64541(18) 0.1021(7) 0.0100(10) Uani 1 1 d . U
C6 C 0.5012(4) 0.66636(19) -0.0292(7) 0.0132(11) Uani 1 1 d . .
H6 H 0.4374 0.6582 -0.0258 0.016 Uiso 1 1 calc R U
C7 C 0.5335(4) 0.6987(2) -0.1641(7) 0.0180(12) Uani 1 1 d . .
H7 H 0.4919 0.7126 -0.2530 0.022 Uiso 1 1 calc R U
C8 C 0.6256(4) 0.71114(19) -0.1713(7) 0.0149(11) Uani 1 1 d . U
H8 H 0.6472 0.7341 -0.2631 0.018 Uiso 1 1 calc R U
C9 C 0.6860(4) 0.69034(19) -0.0457(7) 0.0145(11) Uani 1 1 d . .
H9 H 0.7497 0.6984 -0.0517 0.017 Uiso 1 1 calc R U
C10 C 0.6539(3) 0.65715(18) 0.0916(7) 0.0108(10) Uani 1 1 d . .
H10 H 0.6961 0.6426 0.1778 0.013 Uiso 1 1 calc R U
C11 C 0.4330(3) 0.62757(19) 0.3391(7) 0.0115(11) Uani 1 1 d . .
C12 C 0.4247(4) 0.67782(19) 0.3865(7) 0.0136(11) Uani 1 1 d . .
H12 H 0.4722 0.7005 0.3526 0.016 Uiso 1 1 calc R U
C13 C 0.3485(4) 0.6951(2) 0.4819(7) 0.0183(12) Uani 1 1 d . .
H13 H 0.3443 0.7295 0.5140 0.022 Uiso 1 1 calc R U
C14 C 0.2784(4) 0.6631(2) 0.5308(8) 0.0205(13) Uani 1 1 d . .
H14 H 0.2259 0.6750 0.5965 0.025 Uiso 1 1 calc R U
C15 C 0.2857(4) 0.6127(2) 0.4826(7) 0.0218(13) Uani 1 1 d . .
H15 H 0.2377 0.5902 0.5154 0.026 Uiso 1 1 calc R U
C16 C 0.3623(3) 0.5954(2) 0.3877(7) 0.0138(11) Uani 1 1 d . .
H16 H 0.3664 0.5611 0.3553 0.017 Uiso 1 1 calc R U
O1 O 0.4462(2) 0.56052(12) 0.0186(5) 0.0123(8) Uani 1 1 d . .
H1 H 0.4430 0.5327 -0.0351 0.018 Uiso 1 1 calc R U
O2 O 0.5563(2) 0.52207(13) 0.1828(5) 0.0124(8) Uani 1 1 d . .

loop_
_atom_site_aniso_label
_atom_site_aniso_U_11
_atom_site_aniso_U_22
_atom_site_aniso_U_33
_atom_site_aniso_U_23
_atom_site_aniso_U_13
_atom_site_aniso_U_12
Br1 0.0244(3) 0.0220(3) 0.0084(3) 0.0055(2) -0.0048(2) -0.0039(2)
C1 0.0108(19) 0.011(2) 0.0026(18) 0.0014(16) 0.0014(16) 0.0007(17)
C2 0.018(3) 0.011(2) 0.006(2) 0.000(2) 0.002(2) -0.004(2)
C3 0.013(3) 0.013(3) 0.006(2) -0.001(2) -0.001(2) -0.001(2)
C4 0.010(2) 0.021(3) 0.006(2) 0.003(2) -0.0054(19) -0.003(2)
C5 0.014(2) 0.009(2) 0.0068(19) -0.0034(17) 0.0011(17) 0.0003(17)
C6 0.015(3) 0.017(3) 0.007(2) -0.002(2) 0.002(2) 0.000(2)
C7 0.033(3) 0.015(3) 0.006(2) 0.001(2) -0.003(2) 0.005(2)
C8 0.028(3) 0.012(2) 0.005(2) -0.001(2) 0.005(2) -0.004(2)
C9 0.018(3) 0.016(3) 0.010(3) -0.006(2) 0.010(2) -0.006(2)
C10 0.012(3) 0.012(2) 0.008(2) -0.002(2) 0.004(2) 0.002(2)
C11 0.013(3) 0.018(3) 0.003(2) 0.001(2) -0.001(2) 0.001(2)
C12 0.017(3) 0.018(3) 0.005(2) -0.002(2) -0.004(2) 0.000(2)
C13 0.018(3) 0.024(3) 0.014(3) -0.006(2) -0.004(2) 0.007(2)
C14 0.011(3) 0.038(3) 0.013(3) -0.008(3) 0.000(2) 0.006(2)
C15 0.019(3) 0.037(3) 0.010(3) -0.001(2) 0.002(2) -0.006(3)
C16 0.016(3) 0.021(3) 0.004(2) 0.001(2) 0.001(2) -0.001(2)
O1 0.0189(18) 0.0100(17) 0.0081(17) -0.0013(14) -0.0039(15) 0.0017(15)
O2 0.0181(18) 0.0151(19) 0.0041(16) 0.0005(15) -0.0022(14) -0.0005(15)

loop_
_atom_type_symbol
_atom_type_description
_atom_type_scat_dispersion_real
_atom_type_scat_dispersion_imag
_atom_type_scat_source
C C 0.0033 0.0016 'International Tables Vol C Tables 4.2.6.8 and 6.1.1.4'
H H 0.0000 0.0000 'International Tables Vol C Tables 4.2.6.8 and 6.1.1.4'
O O 0.0106 0.0060 'International Tables Vol C Tables 4.2.6.8 and 6.1.1.4'
Br Br -0.2901 2.4595 'International Tables Vol C Tables 4.2.6.8 and 6.1.1.4'

loop_
_geom_angle_atom_site_label_1
_geom_angle_atom_site_label_2
_geom_angle_atom_site_label_3
_geom_angle
O2 C1 O1 123.9(4)
O2 C1 C2 122.1(4)
O1 C1 C2 114.0(4)
C1 C2 C5 105.7(4)
C1 C2 C11 110.9(4)
C5 C2 C11 111.6(4)
C1 C2 C3 109.1(4)
C5 C2 C3 111.2(4)
C11 C2 C3 108.3(4)
C4 C3 C2 112.8(4)
C4 C3 H3A 109.0
C2 C3 H3A 109.0
C4 C3 H3B 109.0
C2 C3 H3B 109.0
H3A C3 H3B 107.8
C3 C4 Br1 108.6(3)
C3 C4 H4A 110.0
Br1 C4 H4A 110.0
C3 C4 H4B 110.0
Br1 C4 H4B 110.0
H4A C4 H4B 108.4
C10 C5 C6 118.4(5)
C10 C5 C2 121.1(4)
C6 C5 C2 120.5(4)
C7 C6 C5 120.8(5)
C7 C6 H6 119.6
C5 C6 H6 119.6
C6 C7 C8 120.5(5)
C6 C7 H7 119.7
C8 C7 H7 119.7
C9 C8 C7 119.8(5)
C9 C8 H8 120.1
C7 C8 H8 120.1
C8 C9 C10 120.1(5)
C8 C9 H9 119.9
C10 C9 H9 119.9
C5 C10 C9 120.2(5)
C5 C10 H10 119.9
C9 C10 H10 119.9
C16 C11 C12 118.4(5)
C16 C11 C2 122.3(5)
C12 C11 C2 119.1(4)
C13 C12 C11 121.0(5)
C13 C12 H12 119.5
C11 C12 H12 119.5
C14 C13 C12 120.5(5)
C14 C13 H13 119.8
C12 C13 H13 119.8
C13 C14 C15 119.0(5)
C13 C14 H14 120.5
C15 C14 H14 120.5
C16 C15 C14 120.4(5)
C16 C15 H15 119.8
C14 C15 H15 119.8
C15 C16 C11 120.7(5)
C15 C16 H16 119.6
C11 C16 H16 119.6
C1 O1 H1 109.5

loop_
_geom_bond_atom_site_label_1
_geom_bond_atom_site_label_2
_geom_bond_distance
Br1 C4 1.965(5)
C1 O2 1.222(6)
C1 O1 1.307(6)
C1 C2 1.539(6)
C2 C5 1.541(7)
C2 C11 1.544(7)
C2 C3 1.548(7)
C3 C4 1.520(7)
C3 H3A 0.9900
C3 H3B 0.9900
C4 H4A 0.9900
C4 H4B 0.9900
C5 C10 1.389(7)
C5 C6 1.392(7)
C6 C7 1.377(7)
C6 H6 0.9500
C7 C8 1.377(8)
C7 H7 0.9500
C8 C9 1.372(8)
C8 H8 0.9500
C9 C10 1.402(7)
C9 H9 0.9500
C10 H10 0.9500
C11 C16 1.383(7)
C11 C12 1.393(7)
C12 C13 1.377(7)
C12 H12 0.9500
C13 C14 1.375(8)
C13 H13 0.9500
C14 C15 1.394(8)
C14 H14 0.9500
C15 C16 1.380(8)
C15 H15 0.9500
C16 H16 0.9500
O1 H1 0.8400

loop_
_geom_hbond_atom_site_label_D
_geom_hbond_atom_site_label_H
_geom_hbond_atom_site_label_A
_geom_hbond_distance_DH
_geom_hbond_distance_HA
_geom_hbond_distance_DA
_geom_hbond_angle_DHA
_geom_hbond_site_symmetry_A
O1 H1 O2 0.84 1.80 2.637(5) 170.8 5_665
C4 H4A O2 0.99 2.52 3.069(6) 114.8 .
C3 H3A Br1 0.99 3.02 3.992(5) 167.9 8_755
